data_1509978
loop_
_publ_author_name
'Chong Zheng'
'Dabrowski, B.'
'Check, C.E.'
'Zhang Jianhua'

_publ_section_title
;
 Synthesis and structure of a new ternary silver-rich sulfide Ba Ag8 S5
;
_journal_name_full 'Journal of Solid State Chemistry'
_journal_page_first 409
_journal_page_last 415
_journal_paper_doi 10.1006/jssc.1999.8188
_journal_volume 144
_journal_year 1999
_chemical_formula_sum 'Ag8 Ba S5'
_chemical_name_systematic 'Ba Ag8 S5'
_space_group_IT_number 11
_symmetry_space_group_name_Hall '-P 2yb'
_symmetry_space_group_name_H-M 'P 1 21/m 1'
_cell_angle_alpha 90
_cell_angle_beta 107.89
_cell_angle_gamma 90
_cell_formula_units_Z 4
_cell_length_a 7.672
_cell_length_b 17.66599
_cell_length_c 8.937
_cell_volume 1152.696
_citation_journal_id_ASTM JSSCBI
_cod_data_source_file silver3-x_279.cif
_cod_data_source_block Ag8Ba1S5
_cod_original_formula_sum 'Ag8 Ba1 S5'
_cod_database_code 1509978

loop_
_symmetry_equiv_pos_as_xyz
x,y,z
-x,y+1/2,-z
-x,-y,-z
x,-y-1/2,z

loop_
_atom_site_label
_atom_site_type_symbol
_atom_site_fract_x
_atom_site_fract_y
_atom_site_fract_z
_atom_site_occupancy
_atom_site_U_iso_or_equiv
Ag7 Ag+1 -0.068 0.5057 0.6435 1 0.0
Ag4 Ag+1 0.2634 0.5967 0.9296 1 0.0
Ba1 Ba+2 0.4041 0.75 0.7148 1 0.0
Ag5 Ag+1 -0.0446 0.6634 0.1318 1 0.0
S1 S-2 0.2381 0.5701 0.2033 1 0.0
Ag6 Ag+1 0.6824 0.5504 0.2183 1 0.0
S4 S-2 0.1271 0.75 0.9317 1 0.0
Ag3 Ag+1 0.8879 0.6654 0.7791 1 0.0
S2 S-2 0.1063 0.75 0.381 1 0.0
S6 S-2 0.6348 0.6356 0.5421 1 0.0
Ag1 Ag+1 -0.0889 0.66 0.4612 1 0.0
Ag8 Ag+1 0.6265 0.554 0.8384 1 0.0
Ag2 Ag+1 0 0.5 0 1 0.0
Ba2 Ba+2 0.4466 0.75 0.2522 1 0.0
Ag9 Ag+1 0.5 0.5 0.5 1 0.0
S3 S-2 0.2262 0.5703 0.6442 1 0.0
S5 S-2 0.6157 0.6528 0.0287 1 0.0
